data_1504220
loop_
_publ_author_name
'Tietze, Lutz F.'
'T\"olle, Nina'
'Kratzert, Daniel'
'Stalke, Dietmar'

_publ_section_title
;
 Efficient formal total synthesis of the erythrina alkaloid
 (+)-erysotramidine, using a domino process.
;
_journal_issue 22
_journal_name_full 'Organic letters'
_journal_page_first 5230
_journal_page_last 5233
_journal_paper_doi 10.1021/ol901980u
_journal_volume 11
_journal_year 2009
_chemical_formula_sum 'C18 H21 N O4'
_chemical_formula_weight 315.36
_chemical_name_systematic
; 
 ? 
;
_space_group_IT_number 14
_symmetry_cell_setting monoclinic
_symmetry_space_group_name_Hall '-P 2yn'
_symmetry_space_group_name_H-M 'P 1 21/n 1'
_atom_sites_solution_hydrogens geom
_atom_sites_solution_primary direct
_atom_sites_solution_secondary difmap
_audit_creation_method SHELXL-97
_cell_angle_alpha 90.00
_cell_angle_beta 106.560(5)
_cell_angle_gamma 90.00
_cell_formula_units_Z 4
_cell_length_a 10.762(3)
_cell_length_b 12.294(4)
_cell_length_c 11.660(4)
_cell_measurement_reflns_used 2918
_cell_measurement_temperature 100(2)
_cell_measurement_theta_max 25.771
_cell_measurement_theta_min 2.275
_cell_volume 1478.7(8)
_computing_cell_refinement 'SAINT V7.53A'
_computing_data_collection 'APEX2 v2008.3'
_computing_data_reduction 'SAINT V7.53A'
_computing_molecular_graphics 'XSHELL in SHELXTL-97'
_computing_publication_material 'XSHELL in SHELXTL-97'
_computing_structure_refinement 'SHELXL-97 (Sheldrick, 2008)'
_computing_structure_solution 'SHELXS-97 (Sheldrick, 2008)'
_diffrn_ambient_temperature 100(2)
_diffrn_measured_fraction_theta_full 0.996
_diffrn_measured_fraction_theta_max 0.996
_diffrn_measurement_device_type 'Bruker TXS-Mo rotating anode with APEX II detector'
_diffrn_measurement_method 'omega scans'
_diffrn_radiation_monochromator 'INCOATEC Helios mirror optics'
_diffrn_radiation_source 'Bruker TXS-Mo rotating anode'
_diffrn_radiation_type MoK\a
_diffrn_radiation_wavelength 0.71073
_diffrn_reflns_av_R_equivalents 0.0416
_diffrn_reflns_av_sigmaI/netI 0.0323
_diffrn_reflns_limit_h_max 13
_diffrn_reflns_limit_h_min -13
_diffrn_reflns_limit_k_max 15
_diffrn_reflns_limit_k_min 0
_diffrn_reflns_limit_l_max 14
_diffrn_reflns_limit_l_min 0
_diffrn_reflns_number 14151
_diffrn_reflns_theta_full 26.72
_diffrn_reflns_theta_max 26.72
_diffrn_reflns_theta_min 2.27
_exptl_absorpt_coefficient_mu 0.100
_exptl_absorpt_correction_T_max 0.9748
_exptl_absorpt_correction_T_min 0.8327
_exptl_absorpt_correction_type multi-scan
_exptl_absorpt_process_details SADABS-2008/1
_exptl_crystal_colour clear
_exptl_crystal_density_diffrn 1.416
_exptl_crystal_density_method 'not measured'
_exptl_crystal_description block
_exptl_crystal_F_000 672
_exptl_crystal_size_max 0.15
_exptl_crystal_size_mid 0.15
_exptl_crystal_size_min 0.12
_refine_diff_density_max 0.318
_refine_diff_density_min -0.220
_refine_diff_density_rms 0.047
_refine_ls_extinction_method none
_refine_ls_goodness_of_fit_ref 1.018
_refine_ls_hydrogen_treatment constr
_refine_ls_matrix_type full
_refine_ls_number_parameters 210
_refine_ls_number_reflns 3130
_refine_ls_number_restraints 0
_refine_ls_restrained_S_all 1.018
_refine_ls_R_factor_all 0.0548
_refine_ls_R_factor_gt 0.0414
_refine_ls_shift/su_max 0.000
_refine_ls_shift/su_mean 0.000
_refine_ls_structure_factor_coef Fsqd
_refine_ls_weighting_details 'calc w=1/[\s^2^(Fo^2^)+(0.0333P)^2^+1.0614P] where P=(Fo^2^+2Fc^2^)/3'
_refine_ls_weighting_scheme calc
_refine_ls_wR_factor_gt 0.0899
_refine_ls_wR_factor_ref 0.0976
_reflns_number_gt 2517
_reflns_number_total 3130
_reflns_threshold_expression >2sigma(I)
_cod_data_source_file ol901980u_si_003.cif
_cod_data_source_block p21n_ntd103a
_cod_original_cell_volume 1478.8(7)
_cod_original_sg_symbol_H-M P2(1)/n
_cod_database_code 1504220

loop_
_symmetry_equiv_pos_as_xyz
'x, y, z'
'-x+1/2, y+1/2, -z+1/2'
'-x, -y, -z'
'x-1/2, -y-1/2, z-1/2'

loop_
_atom_site_label
_atom_site_type_symbol
_atom_site_fract_x
_atom_site_fract_y
_atom_site_fract_z
_atom_site_U_iso_or_equiv
_atom_site_adp_type
_atom_site_occupancy
_atom_site_symmetry_multiplicity
_atom_site_calc_flag
_atom_site_refinement_flags
O1 O 0.10232(11) 0.08249(9) 1.23398(10) 0.0192(3) Uani 1 1 d .
O2 O 0.20869(11) -0.09389(9) 1.16295(10) 0.0193(3) Uani 1 1 d .
O3 O 0.15190(12) 0.27007(10) 0.63235(10) 0.0264(3) Uani 1 1 d .
O4 O -0.00991(11) 0.54229(10) 0.83896(11) 0.0261(3) Uani 1 1 d .
N1 N 0.25941(13) 0.30492(10) 0.82978(12) 0.0166(3) Uani 1 1 d .
C1 C 0.37428(15) 0.24040(13) 0.83303(15) 0.0190(3) Uani 1 1 d .
H1A H 0.4510 0.2714 0.8924 0.023 Uiso 1 1 calc R
H1B H 0.3904 0.2417 0.7536 0.023 Uiso 1 1 calc R
C2 C 0.35219(16) 0.12333(13) 0.86723(14) 0.0190(3) Uani 1 1 d .
H2A H 0.2973 0.0852 0.7959 0.023 Uiso 1 1 calc R
H2B H 0.4367 0.0852 0.8927 0.023 Uiso 1 1 calc R
C3 C 0.28782(14) 0.11683(13) 0.96698(14) 0.0160(3) Uani 1 1 d .
C4 C 0.28617(15) 0.01583(13) 1.02271(14) 0.0171(3) Uani 1 1 d .
H4 H 0.3298 -0.0444 1.0007 0.021 Uiso 1 1 calc R
C5 C 0.22206(15) 0.00258(12) 1.10917(14) 0.0167(3) Uani 1 1 d .
C6 C 0.16198(15) 0.09302(13) 1.14417(13) 0.0170(3) Uani 1 1 d .
C7 C 0.16459(15) 0.19275(13) 1.09041(13) 0.0166(3) Uani 1 1 d .
H7 H 0.1244 0.2536 1.1153 0.020 Uiso 1 1 calc R
C8 C 0.22535(15) 0.20582(12) 1.00000(13) 0.0159(3) Uani 1 1 d .
C9 C 0.22787(15) 0.31838(12) 0.94396(13) 0.0153(3) Uani 1 1 d .
C10 C 0.32817(15) 0.39011(13) 1.03233(14) 0.0175(3) Uani 1 1 d .
H10A H 0.3087 0.3907 1.1103 0.021 Uiso 1 1 calc R
H10B H 0.4155 0.3582 1.0450 0.021 Uiso 1 1 calc R
C11 C 0.32876(16) 0.50664(13) 0.98795(15) 0.0193(3) Uani 1 1 d .
H11A H 0.3980 0.5486 1.0449 0.023 Uiso 1 1 calc R
H11B H 0.3466 0.5068 0.9092 0.023 Uiso 1 1 calc R
C12 C 0.19841(16) 0.55905(13) 0.97670(16) 0.0223(4) Uani 1 1 d .
H12A H 0.1863 0.5661 1.0574 0.027 Uiso 1 1 calc R
H12B H 0.1982 0.6332 0.9435 0.027 Uiso 1 1 calc R
C13 C 0.08709(15) 0.49620(13) 0.89851(14) 0.0173(3) Uani 1 1 d .
C14 C 0.09091(15) 0.37137(12) 0.90030(14) 0.0160(3) Uani 1 1 d .
H14 H 0.0375 0.3447 0.9521 0.019 Uiso 1 1 calc R
C15 C 0.03414(15) 0.32500(13) 0.77378(14) 0.0195(3) Uani 1 1 d .
H15A H -0.0185 0.2593 0.7754 0.023 Uiso 1 1 calc R
H15B H -0.0207 0.3796 0.7202 0.023 Uiso 1 1 calc R
C16 C 0.15167(16) 0.29736(13) 0.73324(14) 0.0187(3) Uani 1 1 d .
C17 C 0.26571(18) -0.18700(13) 1.12572(16) 0.0259(4) Uani 1 1 d .
H17A H 0.2349 -0.1933 1.0384 0.039 Uiso 1 1 calc R
H17B H 0.2411 -0.2523 1.1622 0.039 Uiso 1 1 calc R
H17C H 0.3603 -0.1794 1.1509 0.039 Uiso 1 1 calc R
C18 C -0.02208(16) 0.03207(15) 1.19296(16) 0.0261(4) Uani 1 1 d .
H18A H -0.0828 0.0819 1.1394 0.039 Uiso 1 1 calc R
H18B H -0.0538 0.0146 1.2616 0.039 Uiso 1 1 calc R
H18C H -0.0149 -0.0349 1.1497 0.039 Uiso 1 1 calc R

loop_
_atom_site_aniso_label
_atom_site_aniso_U_11
_atom_site_aniso_U_22
_atom_site_aniso_U_33
_atom_site_aniso_U_23
_atom_site_aniso_U_13
_atom_site_aniso_U_12
O1 0.0229(6) 0.0198(6) 0.0164(6) -0.0013(4) 0.0083(5) -0.0040(5)
O2 0.0247(6) 0.0130(5) 0.0211(6) 0.0026(4) 0.0078(5) 0.0012(4)
O3 0.0338(7) 0.0282(7) 0.0171(6) -0.0028(5) 0.0074(5) 0.0040(5)
O4 0.0254(6) 0.0208(6) 0.0300(7) 0.0030(5) 0.0048(5) 0.0060(5)
N1 0.0194(7) 0.0149(6) 0.0171(7) 0.0004(5) 0.0078(5) 0.0020(5)
C1 0.0188(8) 0.0187(8) 0.0221(8) -0.0002(6) 0.0102(7) 0.0007(6)
C2 0.0207(8) 0.0172(8) 0.0212(8) 0.0002(6) 0.0092(7) 0.0026(6)
C3 0.0144(7) 0.0167(8) 0.0163(8) -0.0009(6) 0.0032(6) -0.0015(6)
C4 0.0167(7) 0.0146(7) 0.0187(8) -0.0022(6) 0.0031(6) 0.0016(6)
C5 0.0184(8) 0.0130(7) 0.0159(7) 0.0008(6) 0.0003(6) -0.0023(6)
C6 0.0189(8) 0.0193(8) 0.0124(7) -0.0011(6) 0.0038(6) -0.0023(6)
C7 0.0187(8) 0.0146(7) 0.0161(7) -0.0030(6) 0.0040(6) 0.0010(6)
C8 0.0168(7) 0.0136(7) 0.0156(7) -0.0002(6) 0.0020(6) -0.0016(6)
C9 0.0182(7) 0.0130(7) 0.0156(7) -0.0002(6) 0.0063(6) 0.0004(6)
C10 0.0187(8) 0.0160(8) 0.0173(8) -0.0007(6) 0.0046(6) 0.0000(6)
C11 0.0216(8) 0.0175(8) 0.0192(8) -0.0010(6) 0.0064(7) -0.0042(6)
C12 0.0276(9) 0.0133(8) 0.0259(9) -0.0007(7) 0.0074(7) 0.0003(7)
C13 0.0216(8) 0.0168(8) 0.0165(7) 0.0014(6) 0.0102(6) 0.0016(6)
C14 0.0178(7) 0.0141(8) 0.0172(8) 0.0014(6) 0.0066(6) 0.0002(6)
C15 0.0203(8) 0.0186(8) 0.0178(8) -0.0014(6) 0.0026(6) 0.0010(6)
C16 0.0248(8) 0.0134(8) 0.0176(8) 0.0011(6) 0.0055(7) 0.0008(6)
C17 0.0402(11) 0.0138(8) 0.0259(9) 0.0023(7) 0.0130(8) 0.0046(7)
C18 0.0207(8) 0.0322(10) 0.0267(9) -0.0043(8) 0.0086(7) -0.0033(7)

loop_
_atom_type_symbol
_atom_type_description
_atom_type_scat_dispersion_real
_atom_type_scat_dispersion_imag
_atom_type_scat_source
C C 0.0033 0.0016 'International Tables Vol C Tables 4.2.6.8 and 6.1.1.4'
H H 0.0000 0.0000 'International Tables Vol C Tables 4.2.6.8 and 6.1.1.4'
N N 0.0061 0.0033 'International Tables Vol C Tables 4.2.6.8 and 6.1.1.4'
O O 0.0106 0.0060 'International Tables Vol C Tables 4.2.6.8 and 6.1.1.4'

loop_
_geom_angle_atom_site_label_1
_geom_angle_atom_site_label_2
_geom_angle_atom_site_label_3
_geom_angle
C6 O1 C18 112.37(12)
C5 O2 C17 116.52(13)
C16 N1 C1 119.78(13)
C16 N1 C9 113.01(13)
C1 N1 C9 116.66(12)
N1 C1 C2 108.94(13)
N1 C1 H1A 109.9
C2 C1 H1A 109.9
N1 C1 H1B 109.9
C2 C1 H1B 109.9
H1A C1 H1B 108.3
C3 C2 C1 112.85(13)
C3 C2 H2A 109.0
C1 C2 H2A 109.0
C3 C2 H2B 109.0
C1 C2 H2B 109.0
H2A C2 H2B 107.8
C8 C3 C4 119.70(14)
C8 C3 C2 122.15(14)
C4 C3 C2 118.07(14)
C5 C4 C3 121.06(14)
C5 C4 H4 119.5
C3 C4 H4 119.5
O2 C5 C4 125.11(14)
O2 C5 C6 115.85(14)
C4 C5 C6 119.01(14)
C7 C6 O1 120.08(14)
C7 C6 C5 120.04(15)
O1 C6 C5 119.87(14)
C6 C7 C8 121.22(14)
C6 C7 H7 119.4
C8 C7 H7 119.4
C3 C8 C7 118.92(14)
C3 C8 C9 121.45(14)
C7 C8 C9 119.56(14)
N1 C9 C8 108.67(12)
N1 C9 C10 111.76(13)
C8 C9 C10 109.01(12)
N1 C9 C14 101.06(12)
C8 C9 C14 112.73(13)
C10 C9 C14 113.37(13)
C11 C10 C9 112.41(13)
C11 C10 H10A 109.1
C9 C10 H10A 109.1
C11 C10 H10B 109.1
C9 C10 H10B 109.1
H10A C10 H10B 107.9
C12 C11 C10 109.63(13)
C12 C11 H11A 109.7
C10 C11 H11A 109.7
C12 C11 H11B 109.7
C10 C11 H11B 109.7
H11A C11 H11B 108.2
C13 C12 C11 113.18(14)
C13 C12 H12A 108.9
C11 C12 H12A 108.9
C13 C12 H12B 108.9
C11 C12 H12B 108.9
H12A C12 H12B 107.8
O4 C13 C12 120.98(15)
O4 C13 C14 119.26(15)
C12 C13 C14 119.61(14)
C13 C14 C15 110.86(13)
C13 C14 C9 116.20(13)
C15 C14 C9 103.81(12)
C13 C14 H14 108.6
C15 C14 H14 108.6
C9 C14 H14 108.6
C16 C15 C14 104.17(13)
C16 C15 H15A 110.9
C14 C15 H15A 110.9
C16 C15 H15B 110.9
C14 C15 H15B 110.9
H15A C15 H15B 108.9
O3 C16 N1 125.12(15)
O3 C16 C15 126.44(15)
N1 C16 C15 108.42(13)
O2 C17 H17A 109.5
O2 C17 H17B 109.5
H17A C17 H17B 109.5
O2 C17 H17C 109.5
H17A C17 H17C 109.5
H17B C17 H17C 109.5
O1 C18 H18A 109.5
O1 C18 H18B 109.5
H18A C18 H18B 109.5
O1 C18 H18C 109.5
H18A C18 H18C 109.5
H18B C18 H18C 109.5

loop_
_geom_bond_atom_site_label_1
_geom_bond_atom_site_label_2
_geom_bond_distance
O1 C6 1.3816(19)
O1 C18 1.428(2)
O2 C5 1.3683(19)
O2 C17 1.424(2)
O3 C16 1.224(2)
O4 C13 1.216(2)
N1 C16 1.370(2)
N1 C1 1.460(2)
N1 C9 1.474(2)
C1 C2 1.530(2)
C1 H1A 0.9900
C1 H1B 0.9900
C2 C3 1.516(2)
C2 H2A 0.9900
C2 H2B 0.9900
C3 C8 1.395(2)
C3 C4 1.404(2)
C4 C5 1.384(2)
C4 H4 0.9500
C5 C6 1.404(2)
C6 C7 1.381(2)
C7 C8 1.399(2)
C7 H7 0.9500
C8 C9 1.534(2)
C9 C10 1.540(2)
C9 C14 1.558(2)
C10 C11 1.524(2)
C10 H10A 0.9900
C10 H10B 0.9900
C11 C12 1.515(2)
C11 H11A 0.9900
C11 H11B 0.9900
C12 C13 1.497(2)
C12 H12A 0.9900
C12 H12B 0.9900
C13 C14 1.535(2)
C14 C15 1.537(2)
C14 H14 1.0000
C15 C16 1.510(2)
C15 H15A 0.9900
C15 H15B 0.9900
C17 H17A 0.9800
C17 H17B 0.9800
C17 H17C 0.9800
C18 H18A 0.9800
C18 H18B 0.9800
C18 H18C 0.9800

loop_
_geom_torsion_atom_site_label_1
_geom_torsion_atom_site_label_2
_geom_torsion_atom_site_label_3
_geom_torsion_atom_site_label_4
_geom_torsion
C16 N1 C1 C2 -78.13(17)
C9 N1 C1 C2 64.17(17)
N1 C1 C2 C3 -42.16(18)
C1 C2 C3 C8 16.0(2)
C1 C2 C3 C4 -167.31(14)
C8 C3 C4 C5 0.8(2)
C2 C3 C4 C5 -175.93(14)
C17 O2 C5 C4 -0.1(2)
C17 O2 C5 C6 178.14(14)
C3 C4 C5 O2 175.87(14)
C3 C4 C5 C6 -2.3(2)
C18 O1 C6 C7 103.07(17)
C18 O1 C6 C5 -78.12(18)
O2 C5 C6 C7 -176.74(14)
C4 C5 C6 C7 1.6(2)
O2 C5 C6 O1 4.4(2)
C4 C5 C6 O1 -177.21(14)
O1 C6 C7 C8 179.43(13)
C5 C6 C7 C8 0.6(2)
C4 C3 C8 C7 1.4(2)
C2 C3 C8 C7 178.01(14)
C4 C3 C8 C9 178.29(14)
C2 C3 C8 C9 -5.1(2)
C6 C7 C8 C3 -2.1(2)
C6 C7 C8 C9 -179.06(14)
C16 N1 C9 C8 93.29(15)
C1 N1 C9 C8 -51.49(17)
C16 N1 C9 C10 -146.37(13)
C1 N1 C9 C10 68.85(17)
C16 N1 C9 C14 -25.49(16)
C1 N1 C9 C14 -170.28(12)
C3 C8 C9 N1 20.38(19)
C7 C8 C9 N1 -162.78(13)
C3 C8 C9 C10 -101.65(16)
C7 C8 C9 C10 75.20(17)
C3 C8 C9 C14 131.54(15)
C7 C8 C9 C14 -51.62(18)
N1 C9 C10 C11 64.71(17)
C8 C9 C10 C11 -175.15(13)
C14 C9 C10 C11 -48.70(18)
C9 C10 C11 C12 62.83(17)
C10 C11 C12 C13 -55.47(18)
C11 C12 C13 O4 -147.91(15)
C11 C12 C13 C14 36.6(2)
O4 C13 C14 C15 43.5(2)
C12 C13 C14 C15 -140.91(15)
O4 C13 C14 C9 161.73(14)
C12 C13 C14 C9 -22.7(2)
N1 C9 C14 C13 -91.78(15)
C8 C9 C14 C13 152.40(13)
C10 C9 C14 C13 27.95(19)
N1 C9 C14 C15 30.20(14)
C8 C9 C14 C15 -85.62(15)
C10 C9 C14 C15 149.93(13)
C13 C14 C15 C16 99.87(14)
C9 C14 C15 C16 -25.60(15)
C1 N1 C16 O3 -25.0(2)
C9 N1 C16 O3 -168.62(15)
C1 N1 C16 C15 153.32(13)
C9 N1 C16 C15 9.74(17)
C14 C15 C16 O3 -170.78(16)
C14 C15 C16 N1 10.89(17)
